data_7121370
loop_
_publ_author_name
'Sim, Ying'
'Tan, Davin'
'Ganguly, Rakesh'
'Li, Yongxin'
'Garc\'ia, Felipe'

_publ_section_title
;
 Orthogonality in main group compounds: a direct one-step synthesis of
 air- and moisture-stable cyclophosphazanes by mechanochemistry.
;
_journal_issue 50
_journal_name_full 'Chemical communications (Cambridge, England)'
_journal_page_first 6800
_journal_page_last 6803
_journal_paper_doi 10.1039/c8cc01043a
_journal_volume 54
_journal_year 2018
_chemical_formula_sum 'C64 H112 N8 O2 P4 S4'
_chemical_formula_weight 1277.73
_space_group_crystal_system orthorhombic
_space_group_IT_number 33
_space_group_name_Hall 'P 2c -2n'
_space_group_name_H-M_alt 'P n a 21'
_symmetry_space_group_name_Hall 'P 2c -2n'
_symmetry_space_group_name_H-M 'P n a 21'
_atom_sites_solution_hydrogens geom
_audit_update_record
;
2018-01-26 deposited with the CCDC.
2018-03-06 downloaded from the CCDC.
;
_cell_angle_alpha 90
_cell_angle_beta 90
_cell_angle_gamma 90
_cell_formula_units_Z 4
_cell_length_a 24.3568(6)
_cell_length_b 9.8974(2)
_cell_length_c 28.2283(6)
_cell_measurement_reflns_used 1169
_cell_measurement_temperature 100.(2)
_cell_measurement_theta_max 29.3933
_cell_measurement_theta_min 2.9038
_cell_volume 6805.0(3)
_computing_cell_refinement 'APEX3 v2016.9-0 (Bruker AXS)'
_computing_data_reduction 'SAINT V8.38A (Bruker AXS Inc., 2017)'
_computing_structure_refinement 'SHELXL-2016/6 (Sheldrick, 2016)'
_computing_structure_solution 'XS, VERSION 2013/1'
_diffrn_ambient_temperature 100.(2)
_diffrn_detector_area_resol_mean 7.4074
_diffrn_measured_fraction_theta_full 0.998
_diffrn_measured_fraction_theta_max 0.998
_diffrn_measurement_device_type 'Photon II CPADs detector'
_diffrn_measurement_method 'phi and omega scans'
_diffrn_radiation_monochromator 'Multilayer Mirror'
_diffrn_radiation_type MoK\a
_diffrn_radiation_wavelength 0.71073
_diffrn_reflns_av_R_equivalents 0.0524
_diffrn_reflns_av_unetI/netI 0.0630
_diffrn_reflns_limit_h_max 35
_diffrn_reflns_limit_h_min -31
_diffrn_reflns_limit_k_max 14
_diffrn_reflns_limit_k_min -14
_diffrn_reflns_limit_l_max 40
_diffrn_reflns_limit_l_min -40
_diffrn_reflns_number 68458
_diffrn_reflns_theta_full 31.00
_diffrn_reflns_theta_max 31.00
_diffrn_reflns_theta_min 2.65
_diffrn_source 'Incoatec microfocus source'
_diffrn_source_type 'Bruker D8 Quest'
_exptl_absorpt_coefficient_mu 0.282
_exptl_absorpt_correction_T_max 0.97
_exptl_absorpt_correction_T_min 0.81
_exptl_absorpt_correction_type 'Numerical Mu Calculated'
_exptl_absorpt_process_details
;
SADABS-2016/2 - Bruker AXS area detector scaling and absorption correction
;
_exptl_crystal_colour colourless
_exptl_crystal_density_diffrn 1.247
_exptl_crystal_density_method 'not measured'
_exptl_crystal_description block
_exptl_crystal_F_000 2768
_exptl_crystal_size_max 0.220
_exptl_crystal_size_mid 0.140
_exptl_crystal_size_min 0.100
_refine_diff_density_max 0.743
_refine_diff_density_min -0.606
_refine_ls_abs_structure_details
;

Refined as an inversion twin.
;
_refine_ls_abs_structure_Flack 0.24(8)
_refine_ls_extinction_method none
_refine_ls_goodness_of_fit_ref 1.081
_refine_ls_hydrogen_treatment constr
_refine_ls_matrix_type full
_refine_ls_number_parameters 844
_refine_ls_number_reflns 21478
_refine_ls_number_restraints 320
_refine_ls_restrained_S_all 1.075
_refine_ls_R_factor_all 0.0673
_refine_ls_R_factor_gt 0.0547
_refine_ls_shift/su_max 0.001
_refine_ls_shift/su_mean 0.000
_refine_ls_structure_factor_coef Fsqd
_refine_ls_weighting_details 'w=1/[\s^2^(Fo^2^)+(0.0544P)^2^+4.8807P] where P=(Fo^2^+2Fc^2^)/3'
_refine_ls_weighting_scheme calc
_refine_ls_wR_factor_gt 0.1248
_refine_ls_wR_factor_ref 0.1317
_reflns_number_gt 18683
_reflns_number_total 21478
_reflns_threshold_expression 'I > 2\s(I)'
_cod_data_source_file c8cc01043a2.cif
_cod_data_source_block fg713m
_cod_depositor_comments 'Adding full bibliography for 7121365--7121370.cif.'
_cod_database_code 7121370

loop_
_space_group_symop_operation_xyz
'x, y, z'
'-x, -y, z+1/2'
'x+1/2, -y+1/2, z'
'-x+1/2, y+1/2, z+1/2'

loop_
_atom_site_type_symbol
_atom_site_label
_atom_site_fract_x
_atom_site_fract_y
_atom_site_fract_z
_atom_site_U_iso_or_equiv
_atom_site_adp_type
_atom_site_calc_flag
_atom_site_refinement_flags_adp
_atom_site_refinement_flags_occupancy
_atom_site_refinement_flags_posn
_atom_site_occupancy
_atom_site_disorder_assembly
_atom_site_disorder_group
P P1 0.21619(4) 0.84147(9) 0.15357(4) 0.00820(18) Uani d U P D 0.9327(16) A 1
P P2 0.30018(4) 0.71081(10) 0.12815(4) 0.00838(19) Uani d U P D 0.9327(16) A 1
S S1 0.14615(6) 0.76772(17) 0.17182(9) 0.0127(3) Uani d U P D 0.9327(16) A 1
S S2 0.30818(4) 0.51692(9) 0.12381(4) 0.0141(2) Uani d U P D 0.9327(16) A 1
N N1 0.24517(13) 0.7849(3) 0.10273(11) 0.0084(6) Uani d U P D 0.9327(16) A 1
N N2 0.27405(13) 0.7803(3) 0.17829(12) 0.0086(6) Uani d U P D 0.9327(16) A 1
P P1A 0.2141(6) 0.6577(15) 0.1531(7) 0.018(3) Uani d U P D 0.0673(16) A 2
P P2A 0.2979(7) 0.7865(18) 0.1268(8) 0.024(3) Uani d U P D 0.0673(16) A 2
S S1A 0.1449(11) 0.730(3) 0.1724(15) 0.027(7) Uani d U P D 0.0673(16) A 2
S S22 0.3068(9) 0.9827(17) 0.1237(8) 0.037(4) Uani d U P D 0.0673(16) A 2
N N1A 0.2416(13) 0.722(4) 0.1024(10) 0.013(4) Uani d U P D 0.0673(16) A 2
N N2A 0.2720(13) 0.722(4) 0.1780(11) 0.014(4) Uani d U P D 0.0673(16) A 2
P P3 0.46107(4) -0.14117(9) 0.37548(4) 0.00843(18) Uani d U P D 0.9327(16) A 1
P P4 0.54522(5) -0.27265(11) 0.40047(4) 0.0088(2) Uani d U P D 0.9327(16) A 1
S S3 0.39101(5) -0.21382(12) 0.35727(4) 0.0135(2) Uani d U P D 0.9327(16) A 1
S S4 0.55317(4) -0.46646(9) 0.40479(4) 0.0139(2) Uani d U P D 0.9327(16) A 1
P P3A 0.4663(6) -0.3418(16) 0.3760(7) 0.019(3) Uani d U P D 0.0673(16) A 2
P P4A 0.5515(7) -0.2148(18) 0.4014(8) 0.019(3) Uani d U P D 0.0673(16) A 2
S S3A 0.3951(8) -0.280(3) 0.3596(11) 0.038(5) Uani d U P D 0.0673(16) A 2
S S4A 0.5604(7) -0.0204(16) 0.4046(7) 0.026(4) Uani d U P D 0.0673(16) A 2
C C1 0.22038(16) 0.7611(4) 0.05499(14) 0.0119(7) Uani d . . . 1.0 A 1
C C2 0.26695(17) 0.7577(4) 0.01879(15) 0.0157(8) Uani d . . . 1.0 A 1
H H2A 0.288914 0.840252 0.021556 0.024 Uiso calc U . R 1.0 A 1
H H2B 0.251524 0.751659 -0.013205 0.024 Uiso calc U . R 1.0 A 1
H H2C 0.290295 0.678858 0.024786 0.024 Uiso calc U . R 1.0 A 1
C C3 0.18841(17) 0.6277(4) 0.05383(15) 0.0174(8) Uani d . . . 1.0 A 1
H H3A 0.213803 0.552193 0.058702 0.026 Uiso calc U . R 1.0 A 1
H H3B 0.170264 0.617904 0.023039 0.026 Uiso calc U . R 1.0 A 1
H H3C 0.160718 0.627814 0.079023 0.026 Uiso calc U . R 1.0 A 1
C C4 0.18161(17) 0.8779(4) 0.04438(15) 0.0163(8) Uani d . . . 1.0 A 1
H H4A 0.15143 0.877692 0.067341 0.024 Uiso calc U . R 1.0 A 1
H H4B 0.166741 0.867822 0.012318 0.024 Uiso calc U . R 1.0 A 1
H H4C 0.201699 0.963483 0.046658 0.024 Uiso calc U . R 1.0 A 1
C C5 0.28607(18) 0.7455(4) 0.22866(15) 0.0149(8) Uani d . . . 1.0 A 1
C C6 0.2575(2) 0.6141(4) 0.24361(16) 0.0235(9) Uani d . . . 1.0 A 1
H H6A 0.217695 0.624112 0.23978 0.035 Uiso calc U . R 1.0 A 1
H H6B 0.265947 0.594816 0.276863 0.035 Uiso calc U . R 1.0 A 1
H H6C 0.270529 0.539596 0.223726 0.035 Uiso calc U . R 1.0 A 1
C C7 0.34787(19) 0.7295(5) 0.23406(18) 0.0212(9) Uani d . . . 1.0 A 1
H H7A 0.360499 0.653882 0.214496 0.032 Uiso calc U . R 1.0 A 1
H H7B 0.356766 0.711738 0.267337 0.032 Uiso calc U . R 1.0 A 1
H H7C 0.366167 0.812761 0.223821 0.032 Uiso calc U . R 1.0 A 1
C C8 0.26565(19) 0.8622(4) 0.25986(15) 0.0218(8) Uani d . . . 1.0 A 1
H H8A 0.283777 0.946221 0.250233 0.033 Uiso calc U . R 1.0 A 1
H H8B 0.274292 0.842988 0.293092 0.033 Uiso calc U . R 1.0 A 1
H H8C 0.225833 0.8719 0.256174 0.033 Uiso calc U . R 1.0 A 1
C C9 0.17737(16) 1.1141(4) 0.16443(14) 0.0135(7) Uani d . . . 1.0 A 1
C C10 0.20795(17) 1.2495(3) 0.15896(17) 0.0150(8) Uani d . . . 1.0 A 1
H H10A 0.223764 1.25583 0.126734 0.018 Uiso calc U . R 1.0 A 1
H H10B 0.238448 1.25394 0.182092 0.018 Uiso calc U . R 1.0 A 1
C C11 0.15347(18) 1.1068(4) 0.21454(15) 0.0175(8) Uani d . . . 1.0 A 1
H H11A 0.183559 1.111289 0.238067 0.021 Uiso calc U . R 1.0 A 1
H H11B 0.13402 1.01979 0.21883 0.021 Uiso calc U . R 1.0 A 1
C C12 0.13059(16) 1.1105(4) 0.12785(16) 0.0160(7) Uani d . . . 1.0 A 1
H H12A 0.146108 1.116597 0.095507 0.019 Uiso calc U . R 1.0 A 1
H H12B 0.110529 1.023835 0.130499 0.019 Uiso calc U . R 1.0 A 1
C C13 0.09087(18) 1.2280(4) 0.13608(18) 0.0210(9) Uani d . . . 1.0 A 1
H H13 0.060471 1.223687 0.112316 0.025 Uiso calc U . R 1.0 A 1
C C14 0.12182(19) 1.3619(4) 0.13060(18) 0.0223(9) Uani d . . . 1.0 A 1
H H14A 0.096248 1.438507 0.135363 0.027 Uiso calc U . R 1.0 A 1
H H14B 0.137297 1.3687 0.098257 0.027 Uiso calc U . R 1.0 A 1
C C15 0.16825(19) 1.3686(4) 0.16730(17) 0.0201(8) Uani d . . . 1.0 A 1
H H15 0.188574 1.45582 0.16376 0.024 Uiso calc U . R 1.0 A 1
C C16 0.14424(19) 1.3592(4) 0.21717(17) 0.0218(9) Uani d . . . 1.0 A 1
H H16A 0.118803 1.435634 0.222686 0.026 Uiso calc U . R 1.0 A 1
H H16B 0.17412 1.364578 0.240872 0.026 Uiso calc U . R 1.0 A 1
C C17 0.11326(19) 1.2247(4) 0.22270(17) 0.0213(9) Uani d . . . 1.0 A 1
H H17 0.097439 1.218429 0.255315 0.026 Uiso calc U . R 1.0 A 1
C C18 0.06696(18) 1.2173(5) 0.18600(19) 0.0250(10) Uani d . . . 1.0 A 1
H H18A 0.046971 1.13079 0.189416 0.03 Uiso calc U . R 1.0 A 1
H H18B 0.040641 1.291976 0.191403 0.03 Uiso calc U . R 1.0 A 1
C C19 0.41110(15) 0.7551(3) 0.09743(15) 0.0105(7) Uani d . . . 1.0 A 1
C C20 0.44023(16) 0.8888(4) 0.08516(15) 0.0173(7) Uani d . . . 1.0 A 1
H H20A 0.420058 0.934766 0.059327 0.021 Uiso calc U . R 1.0 A 1
H H20B 0.439865 0.948842 0.113211 0.021 Uiso calc U . R 1.0 A 1
C C21 0.44324(16) 0.6837(4) 0.13664(13) 0.0160(7) Uani d . . . 1.0 A 1
H H21A 0.425337 0.596708 0.144394 0.019 Uiso calc U . R 1.0 A 1
H H21B 0.44333 0.740397 0.165547 0.019 Uiso calc U . R 1.0 A 1
C C22 0.41109(16) 0.6684(4) 0.05233(14) 0.0166(7) Uani d . . . 1.0 A 1
H H22A 0.390972 0.715963 0.026836 0.02 Uiso calc U . R 1.0 A 1
H H22B 0.392202 0.58163 0.058587 0.02 Uiso calc U . R 1.0 A 1
C C23 0.47073(17) 0.6410(4) 0.03638(15) 0.0190(8) Uani d . . . 1.0 A 1
H H23 0.4704 0.582476 0.007513 0.023 Uiso calc U . R 1.0 A 1
C C24 0.49940(18) 0.7740(4) 0.02495(16) 0.0201(8) Uani d . . . 1.0 A 1
H H24A 0.479928 0.820589 -0.001148 0.024 Uiso calc U . R 1.0 A 1
H H24B 0.537587 0.756381 0.01466 0.024 Uiso calc U . R 1.0 A 1
C C25 0.49952(17) 0.8644(4) 0.06972(16) 0.0191(8) Uani d . . . 1.0 A 1
H H25 0.517817 0.952503 0.062593 0.023 Uiso calc U . R 1.0 A 1
C C26 0.53050(17) 0.7911(4) 0.10913(15) 0.0191(8) Uani d . . . 1.0 A 1
H H26A 0.568821 0.774317 0.099031 0.023 Uiso calc U . R 1.0 A 1
H H26B 0.531404 0.848452 0.137861 0.023 Uiso calc U . R 1.0 A 1
C C27 0.50272(16) 0.6580(4) 0.12044(15) 0.0187(8) Uani d . . . 1.0 A 1
H H27 0.523378 0.610923 0.146217 0.022 Uiso calc U . R 1.0 A 1
C C28 0.50211(17) 0.5694(4) 0.07599(16) 0.0201(8) Uani d . . . 1.0 A 1
H H28A 0.540228 0.551213 0.065632 0.024 Uiso calc U . R 1.0 A 1
H H28B 0.484306 0.481878 0.083204 0.024 Uiso calc U . R 1.0 A 1
C C29 0.53137(18) -0.2353(4) 0.29978(16) 0.0159(8) Uani d . . . 1.0 A 1
C C30 0.59322(19) -0.2478(5) 0.29495(16) 0.0216(9) Uani d . . . 1.0 A 1
H H30A 0.610665 -0.164349 0.306056 0.032 Uiso calc U . R 1.0 A 1
H H30B 0.602734 -0.262926 0.261642 0.032 Uiso calc U . R 1.0 A 1
H H30C 0.606198 -0.32405 0.314043 0.032 Uiso calc U . R 1.0 A 1
C C31 0.5035(2) -0.3673(4) 0.28451(16) 0.0226(9) Uani d . . . 1.0 A 1
H H31A 0.515472 -0.440877 0.305327 0.034 Uiso calc U . R 1.0 A 1
H H31B 0.513755 -0.388239 0.251743 0.034 Uiso calc U . R 1.0 A 1
H H31C 0.463597 -0.357073 0.286695 0.034 Uiso calc U . R 1.0 A 1
C C32 0.5102(2) -0.1190(4) 0.26948(15) 0.0217(9) Uani d . . . 1.0 A 1
H H32A 0.470122 -0.113401 0.272369 0.032 Uiso calc U . R 1.0 A 1
H H32B 0.520046 -0.134733 0.236279 0.032 Uiso calc U . R 1.0 A 1
H H32C 0.526649 -0.034142 0.280298 0.032 Uiso calc U . R 1.0 A 1
C C33 0.46561(16) -0.2245(4) 0.47367(14) 0.0129(7) Uani d . . . 1.0 A 1
C C34 0.43437(18) -0.3585(4) 0.47508(16) 0.0183(8) Uani d . . . 1.0 A 1
H H34A 0.405277 -0.35759 0.451097 0.027 Uiso calc U . R 1.0 A 1
H H34B 0.418053 -0.370889 0.506512 0.027 Uiso calc U . R 1.0 A 1
H H34C 0.459779 -0.432999 0.468517 0.027 Uiso calc U . R 1.0 A 1
C C35 0.51237(18) -0.2269(4) 0.51014(16) 0.0181(8) Uani d . . . 1.0 A 1
H H35A 0.537829 -0.300408 0.502485 0.027 Uiso calc U . R 1.0 A 1
H H35B 0.497101 -0.241335 0.541856 0.027 Uiso calc U . R 1.0 A 1
H H35C 0.532025 -0.14054 0.509344 0.027 Uiso calc U . R 1.0 A 1
C C36 0.42672(17) -0.1087(4) 0.48496(14) 0.0180(8) Uani d . . . 1.0 A 1
H H36A 0.446909 -0.023074 0.48399 0.027 Uiso calc U . R 1.0 A 1
H H36B 0.411152 -0.1217 0.516644 0.027 Uiso calc U . R 1.0 A 1
H H36C 0.397052 -0.10665 0.461524 0.027 Uiso calc U . R 1.0 A 1
C C37 0.42322(15) 0.1320(3) 0.36539(13) 0.0113(7) Uani d . . . 1.0 A 1
C C38 0.37548(16) 0.1263(4) 0.40188(16) 0.0156(7) Uani d . . . 1.0 A 1
H H38A 0.355249 0.040132 0.398278 0.019 Uiso calc U . R 1.0 A 1
H H38B 0.390584 0.129875 0.434413 0.019 Uiso calc U . R 1.0 A 1
C C39 0.45329(17) 0.2657(4) 0.37179(16) 0.0152(8) Uani d . . . 1.0 A 1
H H39A 0.483792 0.271339 0.348689 0.018 Uiso calc U . R 1.0 A 1
H H39B 0.469223 0.26964 0.404023 0.018 Uiso calc U . R 1.0 A 1
C C40 0.39830(17) 0.1278(4) 0.31498(14) 0.0158(8) Uani d . . . 1.0 A 1
H H40A 0.428037 0.132735 0.291141 0.019 Uiso calc U . R 1.0 A 1
H H40B 0.378333 0.041701 0.310357 0.019 Uiso calc U . R 1.0 A 1
C C41 0.35878(19) 0.2469(4) 0.30820(17) 0.0199(9) Uani d . . . 1.0 A 1
H H41 0.343028 0.24315 0.275507 0.024 Uiso calc U . R 1.0 A 1
C C42 0.39005(19) 0.3798(4) 0.31439(16) 0.0217(9) Uani d . . . 1.0 A 1
H H42A 0.364834 0.456984 0.309524 0.026 Uiso calc U . R 1.0 A 1
H H42B 0.419805 0.38583 0.290596 0.026 Uiso calc U . R 1.0 A 1
C C43 0.41457(18) 0.3857(4) 0.36465(15) 0.0185(8) Uani d . . . 1.0 A 1
H H43 0.435206 0.472216 0.368927 0.022 Uiso calc U . R 1.0 A 1
C C44 0.36725(18) 0.3778(4) 0.40091(17) 0.0214(8) Uani d . . . 1.0 A 1
H H44A 0.382207 0.382664 0.433473 0.026 Uiso calc U . R 1.0 A 1
H H44B 0.341957 0.454991 0.396314 0.026 Uiso calc U . R 1.0 A 1
C C45 0.33615(18) 0.2451(4) 0.39424(18) 0.0211(9) Uani d . . . 1.0 A 1
H H45 0.3057 0.239861 0.417935 0.025 Uiso calc U . R 1.0 A 1
C C46 0.31208(19) 0.2377(5) 0.34434(18) 0.0240(10) Uani d . . . 1.0 A 1
H H46A 0.285953 0.313052 0.33943 0.029 Uiso calc U . R 1.0 A 1
H H46B 0.291969 0.151603 0.340202 0.029 Uiso calc U . R 1.0 A 1
C C47 0.65651(16) -0.2309(4) 0.43130(15) 0.0120(7) Uani d . . . 1.0 A 1
C C48 0.68801(16) -0.3060(4) 0.39219(14) 0.0152(7) Uani d . . . 1.0 A 1
H H48A 0.688757 -0.250436 0.363034 0.018 Uiso calc U . R 1.0 A 1
H H48B 0.669246 -0.392205 0.384812 0.018 Uiso calc U . R 1.0 A 1
C C49 0.65614(16) -0.3152(4) 0.47649(14) 0.0165(7) Uani d . . . 1.0 A 1
H H49A 0.637286 -0.402178 0.470494 0.02 Uiso calc U . R 1.0 A 1
H H49B 0.635734 -0.266661 0.501583 0.02 Uiso calc U . R 1.0 A 1
C C50 0.68685(16) -0.0966(4) 0.44140(15) 0.0157(7) Uani d . . . 1.0 A 1
H H50A 0.687293 -0.040633 0.412321 0.019 Uiso calc U . R 1.0 A 1
H H50B 0.666945 -0.045796 0.466266 0.019 Uiso calc U . R 1.0 A 1
C C51 0.74510(18) -0.2093(4) 0.50266(16) 0.0206(8) Uani d . . . 1.0 A 1
H H51A 0.783256 -0.227776 0.512857 0.025 Uiso calc U . R 1.0 A 1
H H51B 0.726293 -0.15979 0.528458 0.025 Uiso calc U . R 1.0 A 1
C C52 0.71540(17) -0.3422(4) 0.49316(14) 0.0187(8) Uani d . . . 1.0 A 1
H H52 0.714719 -0.397718 0.52276 0.022 Uiso calc U . R 1.0 A 1
C C53 0.74597(17) -0.4188(4) 0.45442(16) 0.0193(8) Uani d . . . 1.0 A 1
H H53A 0.727454 -0.506079 0.448294 0.023 Uiso calc U . R 1.0 A 1
H H53B 0.783969 -0.437829 0.464917 0.023 Uiso calc U . R 1.0 A 1
C C54 0.74721(16) -0.3346(4) 0.40880(14) 0.0170(7) Uani d . . . 1.0 A 1
H H54 0.767522 -0.384898 0.383563 0.02 Uiso calc U . R 1.0 A 1
C C55 0.77583(17) -0.2000(4) 0.41861(16) 0.0197(8) Uani d . . . 1.0 A 1
H H55A 0.776582 -0.145132 0.389296 0.024 Uiso calc U . R 1.0 A 1
H H55B 0.814208 -0.216852 0.428523 0.024 Uiso calc U . R 1.0 A 1
C C56 0.74561(16) -0.1226(4) 0.45759(15) 0.0172(8) Uani d . . . 1.0 A 1
H H56 0.7646 -0.034836 0.463927 0.021 Uiso calc U . R 1.0 A 1
C C57 0.6135(2) 0.1305(4) 0.34358(16) 0.0274(10) Uani d . . . 1.0 B 1
H H57A 0.586348 0.135184 0.317527 0.033 Uiso calc U . R 1.0 B 1
H H57B 0.640873 0.059883 0.335901 0.033 Uiso calc U . R 1.0 B 1
C C58 0.6413(2) 0.2658(4) 0.35025(19) 0.0227(10) Uani d . . . 1.0 B 1
H H58A 0.675291 0.272161 0.331115 0.027 Uiso calc U . R 1.0 B 1
H H58B 0.616519 0.341144 0.341652 0.027 Uiso calc U . R 1.0 B 1
C C59 0.65405(19) 0.2663(4) 0.4027(2) 0.0234(9) Uani d . . . 1.0 B 1
H H59A 0.688015 0.215099 0.409635 0.028 Uiso calc U . R 1.0 B 1
H H59B 0.657907 0.35961 0.414897 0.028 Uiso calc U . R 1.0 B 1
C C60 0.60421(19) 0.1974(4) 0.42324(16) 0.0227(9) Uani d . . . 1.0 B 1
H H60A 0.613699 0.151254 0.453271 0.027 Uiso calc U . R 1.0 B 1
H H60B 0.574816 0.264002 0.429615 0.027 Uiso calc U . R 1.0 B 1
C C61 0.3687(2) 1.1102(5) 0.18465(17) 0.0306(10) Uani d . . . 1.0 C 1
H H61A 0.396948 1.040472 0.190702 0.037 Uiso calc U . R 1.0 C 1
H H61B 0.341827 1.10859 0.210991 0.037 Uiso calc U . R 1.0 C 1
C C62 0.3948(2) 1.2479(4) 0.18078(18) 0.0235(10) Uani d . . . 1.0 C 1
H H62A 0.428334 1.254492 0.200511 0.028 Uiso calc U . R 1.0 C 1
H H62B 0.368932 1.32046 0.189885 0.028 Uiso calc U . R 1.0 C 1
C C63 0.40854(19) 1.2533(4) 0.12788(19) 0.0216(9) Uani d . . . 1.0 C 1
H H63A 0.411986 1.34763 0.116622 0.026 Uiso calc U . R 1.0 C 1
H H63B 0.442907 1.203857 0.120786 0.026 Uiso calc U . R 1.0 C 1
C C64 0.35925(18) 1.1839(4) 0.10603(16) 0.0221(8) Uani d . . . 1.0 C 1
H H64A 0.329627 1.250046 0.099751 0.026 Uiso calc U . R 1.0 C 1
H H64B 0.369479 1.139804 0.075823 0.026 Uiso calc U . R 1.0 C 1
N N3 0.21956(13) 1.0070(3) 0.15574(12) 0.0135(6) Uani d . . . 1.0 A 1
N N4 0.35466(13) 0.7953(3) 0.11276(12) 0.0143(6) Uani d . . . 1.0 A 1
N N5 0.51943(13) -0.2045(3) 0.35053(12) 0.0141(6) Uani d . . . 1.0 A 1
N N6 0.49036(13) -0.1989(3) 0.42626(11) 0.0118(6) Uani d . . . 1.0 A 1
N N7 0.46480(13) 0.0238(3) 0.37342(12) 0.0151(6) Uani d . . . 1.0 A 1
N N8 0.60090(13) -0.1888(3) 0.41532(12) 0.0151(6) Uani d . . . 1.0 A 1
O O1 0.58645(13) 0.1004(3) 0.38816(11) 0.0214(6) Uani d . . . 1.0 B 1
O O2 0.34148(12) 1.0847(3) 0.14020(11) 0.0228(6) Uani d . . . 1.0 C 1

loop_
_atom_site_aniso_label
_atom_site_aniso_U_11
_atom_site_aniso_U_22
_atom_site_aniso_U_33
_atom_site_aniso_U_12
_atom_site_aniso_U_13
_atom_site_aniso_U_23
P1 0.0085(5) 0.0088(4) 0.0072(4) 0.0001(3) 0.0004(3) -0.0006(3)
P2 0.0088(4) 0.0078(4) 0.0085(5) 0.0005(3) -0.0002(4) 0.0001(4)
S1 0.0108(5) 0.0143(8) 0.0131(6) -0.0012(4) 0.0026(4) 0.0000(7)
S2 0.0150(5) 0.0087(4) 0.0186(5) 0.0013(3) 0.0003(4) -0.0003(4)
N1 0.0107(15) 0.0092(13) 0.0054(13) 0.0012(11) -0.0008(11) -0.0030(11)
N2 0.0102(15) 0.0078(12) 0.0078(14) 0.0006(11) -0.0016(11) -0.0008(11)
P1A 0.020(5) 0.020(5) 0.015(5) 0.000(4) -0.001(5) 0.006(5)
P2A 0.027(5) 0.030(5) 0.015(5) 0.001(5) 0.001(5) -0.002(5)
S1A 0.050(12) 0.023(13) 0.009(8) 0.003(9) 0.004(7) -0.001(10)
S22 0.048(10) 0.042(9) 0.021(8) 0.009(8) 0.014(7) -0.003(7)
N1A 0.016(6) 0.014(6) 0.009(6) 0.002(6) 0.003(6) -0.001(6)
N2A 0.016(6) 0.016(6) 0.010(6) 0.001(6) 0.000(6) -0.001(6)
P3 0.0080(4) 0.0088(4) 0.0085(4) 0.0003(3) -0.0007(3) -0.0004(3)
P4 0.0083(5) 0.0077(4) 0.0106(5) 0.0007(4) -0.0004(4) -0.0005(4)
S3 0.0106(5) 0.0157(5) 0.0143(5) -0.0028(4) -0.0023(4) -0.0009(4)
S4 0.0132(5) 0.0084(4) 0.0202(5) 0.0006(3) -0.0003(4) -0.0004(4)
P3A 0.020(6) 0.023(6) 0.014(6) -0.002(5) -0.004(5) 0.002(5)
P4A 0.022(7) 0.029(7) 0.008(6) -0.004(6) 0.003(5) -0.004(7)
S3A 0.039(10) 0.034(9) 0.041(11) 0.001(9) 0.000(8) 0.001(9)
S4A 0.016(7) 0.037(8) 0.023(8) -0.011(6) 0.002(6) 0.000(7)
C1 0.0104(17) 0.0174(16) 0.0080(17) 0.0029(13) -0.0005(13) -0.0006(12)
C2 0.0142(19) 0.0253(19) 0.0075(18) 0.0033(14) 0.0016(14) -0.0034(13)
C3 0.0152(19) 0.0174(16) 0.020(2) -0.0006(14) 0.0016(15) -0.0050(14)
C4 0.0146(19) 0.0180(17) 0.0163(18) 0.0028(14) 0.0007(14) -0.0002(14)
C5 0.018(2) 0.0195(17) 0.0070(18) 0.0006(14) -0.0031(14) 0.0013(13)
C6 0.029(2) 0.0230(19) 0.019(2) -0.0008(17) -0.0019(17) 0.0091(16)
C7 0.017(2) 0.029(2) 0.017(2) 0.0020(16) -0.0049(17) 0.0028(16)
C8 0.024(2) 0.026(2) 0.0154(19) 0.0021(17) 0.0010(16) -0.0039(15)
C9 0.0153(19) 0.0122(14) 0.0131(17) 0.0012(13) 0.0016(14) -0.0013(12)
C10 0.0148(19) 0.0100(14) 0.020(2) 0.0004(13) 0.0004(15) -0.0006(13)
C11 0.020(2) 0.0173(16) 0.0156(18) 0.0002(14) 0.0013(15) -0.0016(14)
C12 0.0162(19) 0.0151(15) 0.0166(18) 0.0012(13) -0.0004(15) -0.0023(14)
C13 0.016(2) 0.0228(18) 0.024(2) 0.0060(15) -0.0052(17) -0.0042(16)
C14 0.024(2) 0.0171(17) 0.026(2) 0.0103(15) -0.0048(18) -0.0016(16)
C15 0.023(2) 0.0124(16) 0.025(2) 0.0042(14) -0.0008(17) -0.0035(15)
C16 0.025(2) 0.0166(17) 0.024(2) 0.0056(15) 0.0025(18) -0.0077(16)
C17 0.023(2) 0.0227(19) 0.018(2) 0.0015(16) 0.0063(17) -0.0051(15)
C18 0.014(2) 0.026(2) 0.035(3) 0.0044(16) 0.0020(18) -0.0063(18)
C19 0.0061(16) 0.0094(14) 0.0161(19) 0.0015(11) 0.0020(14) 0.0003(12)
C20 0.0144(18) 0.0149(16) 0.0227(19) -0.0003(13) 0.0033(15) 0.0033(14)
C21 0.0159(19) 0.0185(17) 0.0137(17) 0.0029(14) -0.0003(14) 0.0009(14)
C22 0.0121(18) 0.0231(18) 0.0146(17) 0.0008(14) 0.0015(14) -0.0028(15)
C23 0.0140(19) 0.0219(18) 0.0210(19) 0.0022(15) 0.0029(15) -0.0049(15)
C24 0.016(2) 0.030(2) 0.0146(19) 0.0019(16) 0.0035(15) 0.0033(15)
C25 0.0146(19) 0.0193(18) 0.023(2) -0.0013(14) 0.0038(15) 0.0037(15)
C26 0.0120(18) 0.0261(19) 0.0191(19) -0.0027(15) 0.0003(15) -0.0015(16)
C27 0.0139(19) 0.0223(17) 0.020(2) 0.0044(14) -0.0003(15) 0.0030(15)
C28 0.0118(19) 0.0199(18) 0.028(2) 0.0053(14) 0.0049(16) -0.0002(16)
C29 0.0156(19) 0.0234(18) 0.0086(19) -0.0025(15) 0.0003(15) -0.0031(14)
C30 0.021(2) 0.034(2) 0.010(2) 0.0028(17) 0.0051(17) -0.0035(15)
C31 0.027(2) 0.0200(19) 0.021(2) -0.0001(16) -0.0036(17) -0.0061(15)
C32 0.026(2) 0.024(2) 0.0149(19) 0.0005(16) -0.0014(16) 0.0014(15)
C33 0.0116(18) 0.0178(16) 0.0092(18) -0.0033(13) 0.0008(14) 0.0029(13)
C34 0.0151(19) 0.0177(17) 0.022(2) -0.0012(14) 0.0003(16) 0.0029(15)
C35 0.015(2) 0.028(2) 0.0108(19) 0.0001(15) 0.0000(15) 0.0015(15)
C36 0.019(2) 0.0220(18) 0.0132(18) 0.0044(15) 0.0015(15) 0.0014(14)
C37 0.0115(17) 0.0113(14) 0.0111(17) 0.0018(12) -0.0007(13) 0.0012(12)
C38 0.0167(19) 0.0171(16) 0.0131(17) -0.0009(13) 0.0024(15) 0.0005(14)
C39 0.0146(19) 0.0136(15) 0.017(2) -0.0021(13) -0.0021(15) 0.0002(13)
C40 0.016(2) 0.0182(17) 0.0134(18) 0.0006(14) -0.0024(14) -0.0020(13)
C41 0.020(2) 0.0242(19) 0.016(2) 0.0059(15) -0.0059(16) 0.0011(15)
C42 0.028(2) 0.0195(18) 0.018(2) 0.0070(16) 0.0000(16) 0.0058(15)
C43 0.024(2) 0.0108(15) 0.020(2) 0.0018(14) -0.0009(16) 0.0009(14)
C44 0.026(2) 0.0183(17) 0.0195(19) 0.0067(15) 0.0006(18) -0.0019(16)
C45 0.0120(19) 0.031(2) 0.020(2) 0.0077(15) 0.0062(16) 0.0013(16)
C46 0.015(2) 0.027(2) 0.031(3) 0.0063(16) -0.0041(18) 0.0030(17)
C47 0.0106(17) 0.0127(15) 0.0127(19) 0.0000(12) -0.0001(14) 0.0000(13)
C48 0.0118(17) 0.0160(16) 0.0178(18) 0.0017(13) 0.0000(13) -0.0011(14)
C49 0.0129(18) 0.0205(17) 0.0160(17) -0.0011(14) 0.0001(14) 0.0039(14)
C50 0.0124(18) 0.0123(15) 0.0224(19) -0.0005(13) -0.0026(14) -0.0016(14)
C51 0.013(2) 0.029(2) 0.020(2) -0.0010(16) -0.0034(16) -0.0021(17)
C52 0.018(2) 0.0231(18) 0.0150(17) -0.0006(15) -0.0035(15) 0.0057(14)
C53 0.0130(19) 0.0198(18) 0.025(2) 0.0027(15) -0.0012(15) 0.0043(16)
C54 0.0157(19) 0.0168(16) 0.0184(19) 0.0050(13) 0.0019(15) -0.0012(14)
C55 0.0139(19) 0.0213(18) 0.024(2) -0.0056(15) 0.0021(15) 0.0001(16)
C56 0.0096(18) 0.0186(17) 0.023(2) 0.0006(13) -0.0018(15) -0.0029(15)
C57 0.039(3) 0.026(2) 0.018(2) -0.0090(19) -0.0020(18) -0.0007(16)
C58 0.024(2) 0.0197(18) 0.024(3) -0.0041(16) 0.0035(19) 0.0021(16)
C59 0.022(2) 0.0164(17) 0.032(3) -0.0026(15) -0.008(2) -0.0036(17)
C60 0.031(2) 0.0165(17) 0.021(2) 0.0054(16) -0.0004(17) 0.0011(15)
C61 0.045(3) 0.026(2) 0.021(2) -0.008(2) 0.001(2) 0.0010(17)
C62 0.028(2) 0.0213(19) 0.021(3) -0.0043(16) -0.0021(18) -0.0005(15)
C63 0.022(2) 0.0197(17) 0.023(2) -0.0016(14) 0.0053(18) 0.0032(16)
C64 0.025(2) 0.0192(18) 0.022(2) 0.0038(16) -0.0007(17) 0.0012(16)
N3 0.0121(15) 0.0144(13) 0.0141(14) 0.0012(11) 0.0017(12) -0.0029(12)
N4 0.0112(15) 0.0141(14) 0.0177(16) -0.0003(11) 0.0020(12) -0.0014(12)
N5 0.0107(15) 0.0206(15) 0.0111(15) 0.0019(12) -0.0005(12) -0.0015(12)
N6 0.0074(14) 0.0162(14) 0.0120(14) 0.0007(11) -0.0008(11) -0.0004(12)
N7 0.0139(15) 0.0124(13) 0.0189(16) -0.0003(11) -0.0017(12) -0.0003(12)
N8 0.0098(15) 0.0175(14) 0.0180(16) 0.0007(12) -0.0002(12) 0.0001(12)
O1 0.0225(16) 0.0168(13) 0.0248(15) -0.0047(11) -0.0009(12) 0.0028(11)
O2 0.0213(15) 0.0187(13) 0.0285(16) -0.0021(11) 0.0044(12) -0.0015(12)

loop_
_atom_type_symbol
_atom_type_description
_atom_type_scat_dispersion_real
_atom_type_scat_dispersion_imag
_atom_type_scat_source
C C 0.0033 0.0016 'International Tables Vol C Tables 4.2.6.8 and 6.1.1.4'
H H 0.0000 0.0000 'International Tables Vol C Tables 4.2.6.8 and 6.1.1.4'
N N 0.0061 0.0033 'International Tables Vol C Tables 4.2.6.8 and 6.1.1.4'
O O 0.0106 0.0060 'International Tables Vol C Tables 4.2.6.8 and 6.1.1.4'
P P 0.1023 0.0942 'International Tables Vol C Tables 4.2.6.8 and 6.1.1.4'
S S 0.1246 0.1234 'International Tables Vol C Tables 4.2.6.8 and 6.1.1.4'

loop_
_geom_angle_atom_site_label_1
_geom_angle_atom_site_label_2
_geom_angle_atom_site_label_3
_geom_angle
N3 P1 N2 107.53(17)
N3 P1 N1 109.91(17)
N2 P1 N1 83.31(16)
N3 P1 S1 114.37(13)
N2 P1 S1 119.60(14)
N1 P1 S1 118.06(14)
N3 P1 P2 118.77(12)
N2 P1 P2 41.91(12)
N1 P1 P2 41.62(11)
S1 P1 P2 126.85(7)
N4 P2 N1 108.08(17)
N4 P2 N2 108.66(17)
N1 P2 N2 83.15(16)
N4 P2 S2 114.28(13)
N1 P2 S2 118.98(13)
N2 P2 S2 119.54(13)
N4 P2 P1 118.24(12)
N1 P2 P1 41.83(11)
N2 P2 P1 41.54(11)
S2 P2 P1 127.47(6)
C1 N1 P2 129.5(2)
C1 N1 P1 130.3(3)
P2 N1 P1 96.55(17)
C5 N2 P1 129.9(3)
C5 N2 P2 128.9(3)
P1 N2 P2 96.55(17)
N2A P1A N1A 83.2(12)
N2A P1A S1A 118.3(19)
N1A P1A S1A 116.6(19)
N2A P1A P2A 42.2(9)
N1A P1A P2A 41.0(9)
S1A P1A P2A 127.6(11)
N1A P2A N2A 84.4(13)
N1A P2A S22 117.0(18)
N2A P2A S22 116.9(18)
N1A P2A P1A 42.2(9)
N2A P2A P1A 42.2(9)
S22 P2A P1A 127.3(11)
P2A N1A P1A 96.8(14)
P1A N2A P2A 95.6(14)
N7 P3 N6 110.02(17)
N7 P3 N5 107.78(17)
N6 P3 N5 82.82(16)
N7 P3 S3 114.40(13)
N6 P3 S3 118.18(12)
N5 P3 S3 119.48(13)
N7 P3 P4 118.59(13)
N6 P3 P4 41.54(11)
N5 P3 P4 41.46(12)
S3 P3 P4 127.01(6)
N8 P4 N5 108.58(17)
N8 P4 N6 108.95(17)
N5 P4 N6 83.84(16)
N8 P4 S4 113.73(13)
N5 P4 S4 119.21(13)
N6 P4 S4 118.78(13)
N8 P4 P3 118.68(12)
N5 P4 P3 42.10(12)
N6 P4 P3 41.92(11)
S4 P4 P3 127.59(7)
S3A P3A P4A 131.2(11)
S4A P4A P3A 126.7(11)
N1 C1 C4 108.0(3)
N1 C1 C2 107.9(3)
C4 C1 C2 110.3(3)
N1 C1 C3 111.1(3)
C4 C1 C3 109.5(3)
C2 C1 C3 110.1(3)
N2 C5 C7 108.3(4)
N2 C5 C6 111.6(3)
C7 C5 C6 109.5(3)
N2 C5 C8 108.0(3)
C7 C5 C8 109.9(4)
C6 C5 C8 109.4(4)
N3 C9 C11 112.3(3)
N3 C9 C12 112.5(3)
C11 C9 C12 109.7(3)
N3 C9 C10 105.5(3)
C11 C9 C10 108.5(3)
C12 C9 C10 108.1(3)
C9 C10 C15 110.3(3)
C9 C11 C17 110.1(3)
C13 C12 C9 110.4(3)
C18 C13 C12 109.2(4)
C18 C13 C14 109.9(4)
C12 C13 C14 109.3(4)
C13 C14 C15 109.4(3)
C16 C15 C14 109.7(4)
C16 C15 C10 109.5(4)
C14 C15 C10 109.0(3)
C15 C16 C17 109.5(3)
C18 C17 C16 109.5(4)
C18 C17 C11 109.3(4)
C16 C17 C11 109.2(4)
C13 C18 C17 109.9(4)
N4 C19 C21 112.6(3)
N4 C19 C22 112.9(3)
C21 C19 C22 110.0(3)
N4 C19 C20 105.0(3)
C21 C19 C20 108.9(3)
C22 C19 C20 107.1(3)
C25 C20 C19 111.3(3)
C19 C21 C27 110.1(3)
C19 C22 C23 109.9(3)
C24 C23 C28 109.0(3)
C24 C23 C22 109.9(3)
C28 C23 C22 109.8(3)
C23 C24 C25 109.1(3)
C26 C25 C20 109.5(3)
C26 C25 C24 108.8(3)
C20 C25 C24 108.8(3)
C27 C26 C25 110.2(3)
C26 C27 C28 109.3(3)
C26 C27 C21 109.8(3)
C28 C27 C21 109.2(3)
C23 C28 C27 109.8(3)
N5 C29 C30 107.2(3)
N5 C29 C32 108.5(3)
C30 C29 C32 110.3(4)
N5 C29 C31 111.0(3)
C30 C29 C31 110.2(4)
C32 C29 C31 109.6(4)
N6 C33 C36 108.2(3)
N6 C33 C34 111.8(3)
C36 C33 C34 109.8(3)
N6 C33 C35 107.7(3)
C36 C33 C35 109.5(3)
C34 C33 C35 109.7(3)
N7 C37 C39 106.2(3)
N7 C37 C40 112.8(3)
C39 C37 C40 108.7(3)
N7 C37 C38 112.4(3)
C39 C37 C38 108.2(3)
C40 C37 C38 108.4(3)
C45 C38 C37 110.3(3)
C37 C39 C43 111.3(3)
C41 C40 C37 109.9(3)
C42 C41 C46 110.2(4)
C42 C41 C40 109.5(4)
C46 C41 C40 109.7(4)
C41 C42 C43 109.3(3)
C39 C43 C42 109.3(3)
C39 C43 C44 109.5(3)
C42 C43 C44 108.6(4)
C45 C44 C43 109.4(3)
C46 C45 C44 110.2(4)
C46 C45 C38 109.5(4)
C44 C45 C38 109.4(4)
C45 C46 C41 109.1(4)
N8 C47 C49 113.7(3)
N8 C47 C48 111.9(3)
C49 C47 C48 109.8(3)
N8 C47 C50 104.5(3)
C49 C47 C50 108.6(3)
C48 C47 C50 108.0(3)
C47 C48 C54 109.7(3)
C47 C49 C52 110.2(3)
C56 C50 C47 111.0(3)
C52 C51 C56 109.9(3)
C53 C52 C51 108.9(3)
C53 C52 C49 108.9(3)
C51 C52 C49 110.4(3)
C52 C53 C54 110.0(3)
C55 C54 C53 109.3(3)
C55 C54 C48 108.8(3)
C53 C54 C48 109.7(3)
C54 C55 C56 110.3(3)
C50 C56 C55 108.7(3)
C50 C56 C51 109.6(3)
C55 C56 C51 108.7(3)
O1 C57 C58 106.1(4)
C59 C58 C57 102.5(4)
C60 C59 C58 102.1(4)
O1 C60 C59 106.1(4)
O2 C61 C62 106.8(4)
C61 C62 C63 101.2(4)
C64 C63 C62 102.0(4)
O2 C64 C63 105.9(3)
C9 N3 P1 132.7(3)
C19 N4 P2 133.6(2)
C29 N5 P4 130.4(3)
C29 N5 P3 129.3(3)
P4 N5 P3 96.44(18)
C33 N6 P4 129.4(3)
C33 N6 P3 130.1(3)
P4 N6 P3 96.54(17)
C37 N7 P3 133.2(3)
C47 N8 P4 133.4(3)
C60 O1 C57 108.8(3)
C61 O2 C64 109.0(3)

loop_
_geom_bond_atom_site_label_1
_geom_bond_atom_site_label_2
_geom_bond_distance
P1 N3 1.642(3)
P1 N2 1.685(3)
P1 N1 1.695(3)
P1 S1 1.9256(18)
P1 P2 2.5243(14)
P2 N4 1.628(3)
P2 N1 1.688(3)
P2 N2 1.697(3)
P2 S2 1.9328(13)
N1 C1 1.495(5)
N2 C5 1.492(5)
P1A N2A 1.70(2)
P1A N1A 1.70(2)
P1A S1A 1.91(2)
P1A P2A 2.519(17)
P2A N1A 1.66(2)
P2A N2A 1.70(2)
P2A S22 1.96(2)
P3 N7 1.637(3)
P3 N6 1.700(3)
P3 N5 1.706(3)
P3 S3 1.9218(14)
P3 P4 2.5281(14)
P4 N8 1.645(3)
P4 N5 1.684(4)
P4 N6 1.687(3)
P4 S4 1.9318(14)
P3A S3A 1.90(2)
P3A P4A 2.530(18)
P4A S4A 1.94(2)
C1 C4 1.522(5)
C1 C2 1.527(6)
C1 C3 1.533(5)
C5 C7 1.521(6)
C5 C6 1.534(6)
C5 C8 1.535(6)
C9 N3 1.496(5)
C9 C11 1.531(6)
C9 C12 1.538(6)
C9 C10 1.541(5)
C10 C15 1.543(5)
C11 C17 1.541(6)
C12 C13 1.531(5)
C13 C18 1.528(7)
C13 C14 1.533(6)
C14 C15 1.535(6)
C15 C16 1.527(7)
C16 C17 1.539(6)
C17 C18 1.533(7)
C19 N4 1.495(5)
C19 C21 1.529(5)
C19 C22 1.535(5)
C19 C20 1.541(5)
C20 C25 1.528(6)
C21 C27 1.540(5)
C22 C23 1.545(5)
C23 C24 1.525(6)
C23 C28 1.529(6)
C24 C25 1.548(6)
C25 C26 1.527(6)
C26 C27 1.515(6)
C27 C28 1.531(6)
C29 N5 1.493(5)
C29 C30 1.518(6)
C29 C32 1.524(6)
C29 C31 1.533(6)
C33 N6 1.489(5)
C33 C36 1.520(5)
C33 C34 1.530(5)
C33 C35 1.535(6)
C37 N7 1.491(5)
C37 C39 1.523(5)
C37 C40 1.547(5)
C37 C38 1.554(5)
C38 C45 1.532(6)
C39 C43 1.530(5)
C40 C41 1.533(6)
C41 C42 1.530(6)
C41 C46 1.531(7)
C42 C43 1.540(6)
C43 C44 1.543(6)
C44 C45 1.528(6)
C45 C46 1.527(7)
C47 N8 1.487(5)
C47 C49 1.525(5)
C47 C48 1.536(5)
C47 C50 1.548(5)
C48 C54 1.542(5)
C49 C52 1.542(5)
C50 C56 1.524(5)
C51 C52 1.525(6)
C51 C56 1.535(6)
C52 C53 1.524(6)
C53 C54 1.534(6)
C54 C55 1.529(5)
C55 C56 1.530(6)
C57 O1 1.452(5)
C57 C58 1.513(6)
C58 C59 1.512(8)
C59 C60 1.509(7)
C60 O1 1.445(5)
C61 O2 1.441(6)
C61 C62 1.509(6)
C62 C63 1.531(7)
C63 C64 1.514(6)
C64 O2 1.443(5)
